data_7243558
loop_
_publ_author_name
'Sun, Tingting'
'Lin, Shuang-Yan'
'Xu, Zhikun'
'Li, L.'

_publ_section_title
;
 In-situ growth of Fe doped NiCo-MOF electrocatalyst from layered double
 hydroxide effectively enhances electrocatalytic oxygen evolution
 performance
;
_journal_name_full CrystEngComm
_journal_paper_doi 10.1039/D1CE01220G
_journal_year 2021
_chemical_formula_moiety 'C6 H18 Cl7 Cu7 S3'
_chemical_formula_sum 'C6 H18 Cl7 Cu7 S3'
_chemical_formula_weight 879.31
_space_group_crystal_system hexagonal
_space_group_IT_number 186
_space_group_name_Hall 'P 6c -2c'
_space_group_name_H-M_alt 'P 63 m c'
_atom_sites_solution_hydrogens geom
_atom_sites_solution_primary dual
_audit_creation_date 2021-01-25
_audit_creation_method
;
Olex2 1.3-ac4
(compiled 2020.03.28 svn.rd84adfe8 for Rigaku Oxford Diffraction, GUI svn.r6032)
;
_audit_update_record
;
2021-05-25 deposited with the CCDC.	2021-09-22 downloaded from the CCDC.
;
_cell_angle_alpha 90
_cell_angle_beta 90
_cell_angle_gamma 120
_cell_formula_units_Z 2
_cell_length_a 13.9585(6)
_cell_length_b 13.9585(6)
_cell_length_c 6.4715(3)
_cell_measurement_reflns_used 2630
_cell_measurement_temperature 150.00(10)
_cell_measurement_theta_max 72.0320
_cell_measurement_theta_min 3.6000
_cell_volume 1091.98(8)
_computing_cell_refinement 'CrysAlisPro 1.171.40.84a (Rigaku OD, 2020)'
_computing_data_collection 'CrysAlisPro 1.171.40.84a (Rigaku OD, 2020)'
_computing_data_reduction 'CrysAlisPro 1.171.40.84a (Rigaku OD, 2020)'
_computing_molecular_graphics 'Olex2 1.3-ac4 (Dolomanov et al., 2009)'
_computing_publication_material 'Olex2 1.3-ac4 (Dolomanov et al., 2009)'
_computing_structure_refinement 'SHELXL 2016/6 (Sheldrick, 2015)'
_computing_structure_solution 'SHELXT  (Sheldrick, 2015)'
_diffrn_ambient_environment N~2~
_diffrn_ambient_temperature 150.00(10)
_diffrn_detector 'CCD plate'
_diffrn_detector_area_resol_mean 10.6426
_diffrn_detector_type Atlas
_diffrn_measured_fraction_theta_full 1.000
_diffrn_measured_fraction_theta_max 1.000
_diffrn_measurement_details
;
List of Runs (angles in degrees, time in seconds):

  # Type    Start    End  Width  t~exp~   \w     \q     \k     \f   Frames
#--------------------------------------------------------------------------
  1  \w    -62.00  31.00   1.00    1.00    --  -41.11  57.00 120.00   93
  2  \w     22.00  63.00   1.00    1.00    --   41.11  57.00 -60.00   41
  3  \w     39.00  98.00   1.00    1.00    --   41.11  57.00 -30.00   59
  4  \w     30.00 128.00   1.00    2.54    --  103.58 -77.00   0.00   98
  5  \w     93.00 176.00   1.00    2.54    --  103.58  45.00 -90.00   83
  6  \w     47.00  87.00   1.00    2.54    --  103.58 -77.00 -60.00   40
  7  \w    124.00 150.00   1.00    2.54    --  103.58  77.00 -30.00   26
  8  \w    103.00 164.00   1.00    2.54    --  103.58  77.00 120.00   61
  9  \w    144.00 177.00   1.00    2.54    --  103.58  77.00-180.00   33
 10  \w     79.00 125.00   1.00    2.54    --  103.58  45.00-120.00   46
 11  \w      2.00  42.00   1.00    1.00    --   41.23 -50.00-114.00   40
 12  \w    -20.00  48.00   1.00    1.00    --   41.23 -77.00-150.00   68
 13  \w     79.00 105.00   1.00    2.54    --  103.58  45.00 150.00   26
 14  \w    152.00 177.00   1.00    2.54    --  103.58  45.00 150.00   25
 15  \w     78.00 136.00   1.00    2.54    --  103.58  61.00 -30.00   58
 16  \w     70.00 128.00   1.00    2.54    --  103.58 -45.00 120.00   58
 17  \w     33.00  59.00   1.00    2.54    --  103.58 -45.00 -90.00   26
 18  \w    104.00 129.00   1.00    2.54    --  103.58 -45.00 -90.00   25
 19  \w     80.00 166.00   1.00    2.54    --  103.58  45.00  90.00   86
;
_diffrn_measurement_device 'four-circle diffractometer'
_diffrn_measurement_device_type 'New Gemini, Dual, Cu at home/near, Atlas'
_diffrn_measurement_method '\w scans'
_diffrn_orient_matrix_type 'CrysAlisPro convention (1999,Acta A55,543-557)'
_diffrn_orient_matrix_UB_11 0.0585940000
_diffrn_orient_matrix_UB_12 0.1020951000
_diffrn_orient_matrix_UB_13 -0.1413886000
_diffrn_orient_matrix_UB_21 -0.0518522000
_diffrn_orient_matrix_UB_22 -0.0742510000
_diffrn_orient_matrix_UB_23 -0.1908626000
_diffrn_orient_matrix_UB_31 -0.1005616000
_diffrn_orient_matrix_UB_32 0.0171684000
_diffrn_orient_matrix_UB_33 0.0160904000
_diffrn_radiation_monochromator graphite
_diffrn_radiation_probe x-ray
_diffrn_radiation_type 'Cu K\a'
_diffrn_radiation_wavelength 1.54184
_diffrn_reflns_av_R_equivalents 0.0585
_diffrn_reflns_av_unetI/netI 0.0270
_diffrn_reflns_Laue_measured_fraction_full 1.000
_diffrn_reflns_Laue_measured_fraction_max 1.000
_diffrn_reflns_limit_h_max 13
_diffrn_reflns_limit_h_min -16
_diffrn_reflns_limit_k_max 17
_diffrn_reflns_limit_k_min -17
_diffrn_reflns_limit_l_max 7
_diffrn_reflns_limit_l_min -7
_diffrn_reflns_number 6520
_diffrn_reflns_point_group_measured_fraction_full 1.000
_diffrn_reflns_point_group_measured_fraction_max 0.998
_diffrn_reflns_theta_full 70.000
_diffrn_reflns_theta_max 72.229
_diffrn_reflns_theta_min 3.656
_diffrn_source 'fine-focus sealed X-ray tube'
_diffrn_source_type 'Enhance (Cu) X-ray Source'
_exptl_absorpt_coefficient_mu 17.845
_exptl_absorpt_correction_T_max 0.421
_exptl_absorpt_correction_T_min 0.016
_exptl_absorpt_correction_type analytical
_exptl_absorpt_process_details
;
CrysAlisPro 1.171.40.84a (Rigaku Oxford Diffraction, 2020)
Analytical numeric absorption correction using a multifaceted crystal
model based on expressions derived by R.C. Clark & J.S. Reid.
(Clark, R. C. & Reid, J. S. (1995). Acta Cryst. A51, 887-897)
Empirical absorption correction using spherical harmonics,
implemented in SCALE3 ABSPACK scaling algorithm.
;
_exptl_crystal_colour colourless
_exptl_crystal_colour_primary colourless
_exptl_crystal_density_diffrn 2.674
_exptl_crystal_description needle
_exptl_crystal_F_000 848
_exptl_crystal_size_max 0.658
_exptl_crystal_size_mid 0.13
_exptl_crystal_size_min 0.072
_refine_diff_density_max 0.521
_refine_diff_density_min -0.581
_refine_diff_density_rms 0.110
_refine_ls_abs_structure_details
;
 Flack x determined using 344 quotients [(I+)-(I-)]/[(I+)+(I-)]
 (Parsons, Flack and Wagner, Acta Cryst. B69 (2013) 249-259).
;
_refine_ls_abs_structure_Flack -0.02(3)
_refine_ls_extinction_coef 0.0014(2)
_refine_ls_extinction_expression Fc^*^=kFc[1+0.001xFc^2^\l^3^/sin(2\q)]^-1/4^
_refine_ls_extinction_method 'SHELXL-2016/6 (Sheldrick 2016)'
_refine_ls_goodness_of_fit_ref 1.051
_refine_ls_hydrogen_treatment constr
_refine_ls_matrix_type full
_refine_ls_number_parameters 48
_refine_ls_number_reflns 806
_refine_ls_number_restraints 1
_refine_ls_restrained_S_all 1.051
_refine_ls_R_factor_all 0.0276
_refine_ls_R_factor_gt 0.0261
_refine_ls_shift/su_max 0.000
_refine_ls_shift/su_mean 0.000
_refine_ls_structure_factor_coef Fsqd
_refine_ls_weighting_details 'w=1/[\s^2^(Fo^2^)+(0.0437P)^2^+0.6349P] where P=(Fo^2^+2Fc^2^)/3'
_refine_ls_weighting_scheme calc
_refine_ls_wR_factor_gt 0.0671
_refine_ls_wR_factor_ref 0.0692
_reflns_Friedel_coverage 0.819
_reflns_Friedel_fraction_full 1.000
_reflns_Friedel_fraction_max 0.995
_reflns_number_gt 787
_reflns_number_total 806
_reflns_threshold_expression 'I > 2\s(I)'
_cod_data_source_file d1ce01220g2.cif
_cod_data_source_block 7cucl_3dms_150
_cod_original_cell_volume 1091.98(11)
_cod_database_code 7243558
_shelx_shelxl_version_number 2016/6
_chemical_oxdiff_formula 'Cu7 Cl7 S3 C6 H18'
_shelx_space_group_comment
;
The symmetry employed for this shelxl refinement is uniquely defined
by the following loop, which should always be used as a source of
symmetry information in preference to the above space-group names.
They are only intended as comments.
;
_shelx_estimated_absorpt_t_max 0.360
_shelx_estimated_absorpt_t_min 0.030
_reflns_odcompleteness_completeness 100.00
_reflns_odcompleteness_iscentric 1
_reflns_odcompleteness_theta 66.97
_olex2_refinement_description
;
1. Fixed Uiso
 At 1.5 times of:
  All C(H,H,H) groups
2.a Idealised Me refined as rotating group:
 C1(H1A,H1B,H1C)
;
_olex2_date_sample_data_collection 2021-01-25
_olex2_submission_special_instructions 'No special instructions were received'
_oxdiff_exptl_absorpt_empirical_details
;
Empirical correction (ABSPACK) includes:
- Absorption correction using spherical harmonics
- Frame scaling
;
_oxdiff_exptl_absorpt_empirical_full_max 1.525
_oxdiff_exptl_absorpt_empirical_full_min 0.697

loop_
_space_group_symop_operation_xyz
'x, y, z'
'-y, x-y, z'
'-x+y, -x, z'
'-x, -y, z+1/2'
'y, -x+y, z+1/2'
'x-y, x, z+1/2'
'-y, -x, z'
'-x+y, y, z'
'x, x-y, z'
'y, x, z+1/2'
'x-y, -y, z+1/2'
'-x, -x+y, z+1/2'

loop_
_atom_site_label
_atom_site_type_symbol
_atom_site_fract_x
_atom_site_fract_y
_atom_site_fract_z
_atom_site_U_iso_or_equiv
_atom_site_adp_type
_atom_site_occupancy
_atom_site_site_symmetry_order
_atom_site_calc_flag
_atom_site_refinement_flags_posn
_atom_site_refinement_flags_adp
_atom_site_refinement_flags_occupancy
_atom_site_disorder_assembly
_atom_site_disorder_group
Cu1 Cu -0.91063(4) -0.08937(4) -0.22140(16) 0.0197(4) Uani 1 2 d S T P . .
Cu2 Cu -0.74489(6) -0.25511(6) -0.3348(2) 0.0301(4) Uani 1 2 d S T P . .
Cu3 Cu -0.666667 -0.333333 -0.6944(4) 0.0335(6) Uani 1 6 d S T P . .
Cl1 Cl -0.82020(14) 0.08990(7) -0.0864(3) 0.0166(4) Uani 1 2 d S T P . .
Cl2 Cl -0.84368(15) -0.42184(7) -0.5117(3) 0.0200(4) Uani 1 2 d S T P . .
Cl3 Cl -0.666667 -0.333333 -1.0420(5) 0.0172(6) Uani 1 6 d S T P . .
S1 S -0.81828(7) -0.18172(7) -0.1300(3) 0.0160(4) Uani 1 2 d S T P . .
C1 C -0.7074(5) -0.0927(5) 0.0441(9) 0.0239(12) Uani 1 1 d . . . . .
H1A H -0.736490 -0.064958 0.152016 0.036 Uiso 1 1 calc R U . . .
H1B H -0.649514 -0.030233 -0.033454 0.036 Uiso 1 1 calc R U . . .
H1C H -0.676224 -0.134821 0.107750 0.036 Uiso 1 1 calc R U . . .

loop_
_atom_site_aniso_label
_atom_site_aniso_U_11
_atom_site_aniso_U_22
_atom_site_aniso_U_33
_atom_site_aniso_U_23
_atom_site_aniso_U_13
_atom_site_aniso_U_12
Cu1 0.0221(5) 0.0221(5) 0.0154(6) 0.0004(2) -0.0004(2) 0.0114(5)
Cu2 0.0338(5) 0.0338(5) 0.0250(8) -0.0055(3) 0.0055(3) 0.0186(6)
Cu3 0.0433(9) 0.0433(9) 0.0140(11) 0.000 0.000 0.0216(4)
Cl1 0.0213(8) 0.0182(6) 0.0115(9) -0.0006(3) -0.0012(6) 0.0106(4)
Cl2 0.0205(8) 0.0229(6) 0.0157(8) -0.0006(3) -0.0013(6) 0.0103(4)
Cl3 0.0189(8) 0.0189(8) 0.0138(14) 0.000 0.000 0.0094(4)
S1 0.0184(6) 0.0184(6) 0.0123(7) 0.0004(3) -0.0004(3) 0.0101(6)
C1 0.024(3) 0.026(3) 0.020(3) -0.005(2) -0.006(2) 0.012(2)

loop_
_atom_type_symbol
_atom_type_description
_atom_type_scat_dispersion_real
_atom_type_scat_dispersion_imag
_atom_type_scat_source
C C 0.0181 0.0091 'International Tables Vol C Tables 4.2.6.8 and 6.1.1.4'
H H 0.0000 0.0000 'International Tables Vol C Tables 4.2.6.8 and 6.1.1.4'
Cl Cl 0.3639 0.7018 'International Tables Vol C Tables 4.2.6.8 and 6.1.1.4'
Cu Cu -1.9646 0.5888 'International Tables Vol C Tables 4.2.6.8 and 6.1.1.4'
S S 0.3331 0.5567 'International Tables Vol C Tables 4.2.6.8 and 6.1.1.4'

loop_
_exptl_crystal_face_index_h
_exptl_crystal_face_index_k
_exptl_crystal_face_index_l
_exptl_crystal_face_perp_dist
-9 5 0 0.0382
9 -5 0 0.0380
3 1 4 0.2480
-3 -1 -4 0.2917
-8 0 0 0.0360
8 0 0 0.0360
-1 -7 0 0.0541
1 7 0 0.0541
8 -8 0 0.0572
-8 8 0 0.0572

loop_
_geom_angle_atom_site_label_1
_geom_angle_atom_site_label_2
_geom_angle_atom_site_label_3
_geom_angle
_geom_angle_site_symmetry_1
_geom_angle_site_symmetry_3
_geom_angle_publ_flag
Cl1 Cu1 Cl1 112.10(5) . 5_444 ?
Cl1 Cu1 Cl1 112.10(5) 3_345 5_444 ?
Cl1 Cu1 Cl1 107.34(9) 3_345 . ?
S1 Cu1 Cl1 110.40(5) . 3_345 ?
S1 Cu1 Cl1 104.52(8) . 5_444 ?
S1 Cu1 Cl1 110.40(5) . . ?
Cl2 Cu2 Cu3 52.84(5) . . ?
Cl2 Cu2 Cu3 52.84(5) 3_445 . ?
Cl2 Cu2 Cl2 105.53(11) 3_445 . ?
Cl2 Cu2 Cl3 95.67(6) 3_445 1_556 ?
Cl2 Cu2 Cl3 95.67(6) . 1_556 ?
Cl3 Cu2 Cu3 95.95(7) 1_556 . ?
S1 Cu2 Cu3 165.86(8) . . ?
S1 Cu2 Cl2 125.23(5) . . ?
S1 Cu2 Cl2 125.23(5) . 3_445 ?
S1 Cu2 Cl3 98.18(9) . 1_556 ?
Cu2 Cu3 Cu2 66.22(6) . 2_455 ?
Cu2 Cu3 Cu2 66.22(6) 3_445 2_455 ?
Cu2 Cu3 Cu2 66.22(6) . 3_445 ?
Cl2 Cu3 Cu2 100.18(10) 2_455 . ?
Cl2 Cu3 Cu2 100.18(10) 3_445 2_455 ?
Cl2 Cu3 Cu2 49.36(5) . 2_455 ?
Cl2 Cu3 Cu2 100.18(10) . 3_445 ?
Cl2 Cu3 Cu2 49.36(5) 2_455 2_455 ?
Cl2 Cu3 Cu2 49.36(5) . . ?
Cl2 Cu3 Cu2 49.36(5) 3_445 3_445 ?
Cl2 Cu3 Cu2 49.36(5) 2_455 3_445 ?
Cl2 Cu3 Cu2 49.36(5) 3_445 . ?
Cl2 Cu3 Cl2 98.57(9) . 3_445 ?
Cl2 Cu3 Cl2 98.58(9) 3_445 2_455 ?
Cl2 Cu3 Cl2 98.57(9) . 2_455 ?
Cl3 Cu3 Cu2 140.90(4) . 2_455 ?
Cl3 Cu3 Cu2 140.90(4) . . ?
Cl3 Cu3 Cu2 140.90(4) . 3_445 ?
Cl3 Cu3 Cl2 118.93(7) . 2_455 ?
Cl3 Cu3 Cl2 118.92(7) . 3_445 ?
Cl3 Cu3 Cl2 118.92(7) . . ?
Cu1 Cl1 Cu1 106.42(8) . 2_465 ?
Cu1 Cl1 Cu1 111.79(5) 2_465 6_565 ?
Cu1 Cl1 Cu1 111.79(5) . 6_565 ?
Cu2 Cl2 Cu2 89.43(10) 2_455 . ?
Cu2 Cl2 Cu3 77.80(6) 2_455 . ?
Cu2 Cl2 Cu3 77.80(6) . . ?
Cu2 Cl3 Cu2 75.43(9) 1_554 3_444 ?
Cu2 Cl3 Cu2 75.43(9) 1_554 2_454 ?
Cu2 Cl3 Cu2 75.43(9) 2_454 3_444 ?
Cu3 Cl3 Cu2 135.06(6) . 2_454 ?
Cu3 Cl3 Cu2 135.06(6) . 3_444 ?
Cu3 Cl3 Cu2 135.06(6) . 1_554 ?
Cu2 S1 Cu1 128.40(10) . . ?
C1 S1 Cu1 107.47(19) 7_445 . ?
C1 S1 Cu1 107.47(19) . . ?
C1 S1 Cu2 104.8(2) 7_445 . ?
C1 S1 Cu2 104.8(2) . . ?
C1 S1 C1 100.7(4) . 7_445 ?
S1 C1 H1A 109.5 . . ?
S1 C1 H1B 109.5 . . ?
S1 C1 H1C 109.5 . . ?
H1A C1 H1B 109.5 . . ?
H1A C1 H1C 109.5 . . ?
H1B C1 H1C 109.5 . . ?

loop_
_geom_bond_atom_site_label_1
_geom_bond_atom_site_label_2
_geom_bond_distance
_geom_bond_site_symmetry_2
_geom_bond_publ_flag
Cu1 Cl1 2.3364(11) 3_345 ?
Cu1 Cl1 2.3364(11) . ?
Cu1 Cl1 2.3624(19) 5_444 ?
Cu1 S1 2.310(2) . ?
Cu2 Cu3 2.998(2) . ?
Cu2 Cl2 2.3276(16) 3_445 ?
Cu2 Cl2 2.3277(16) . ?
Cu2 Cl3 2.677(3) 1_556 ?
Cu2 S1 2.215(2) . ?
Cu3 Cl2 2.445(2) . ?
Cu3 Cl2 2.445(2) 3_445 ?
Cu3 Cl2 2.445(2) 2_455 ?
Cu3 Cl3 2.250(4) . ?
S1 C1 1.813(6) 7_445 ?
S1 C1 1.813(6) . ?
C1 H1A 0.9800 . ?
C1 H1B 0.9800 . ?
C1 H1C 0.9800 . ?

loop_
_exptl_oxdiff_crystal_face_indexfrac_h
_exptl_oxdiff_crystal_face_indexfrac_k
_exptl_oxdiff_crystal_face_indexfrac_l
_exptl_oxdiff_crystal_face_x
_exptl_oxdiff_crystal_face_y
_exptl_oxdiff_crystal_face_z
-9.0098 5.0912 -0.3006 0.0344 0.1465 0.9886
9.0150 -5.2389 0.1194 -0.0235 -0.1013 -0.9946
3.2642 0.9889 3.6591 -0.2251 -0.9411 -0.2524
-2.9228 -1.2287 -3.7064 0.2273 0.9502 0.2132
-7.9450 0.2130 0.1835 -0.4697 0.3611 0.8056
7.9450 -0.2130 -0.1835 0.4697 -0.3611 -0.8056
-0.7187 -7.4639 -0.0825 -0.7925 0.6072 -0.0572
0.7187 7.4639 0.0825 0.7925 -0.6072 0.0572
7.6228 -8.0144 -0.2795 -0.3321 0.2532 -0.9086
-7.6228 8.0144 0.2795 0.3321 -0.2532 0.9086
